data_4072053
loop_
_publ_author_name
'Ignatov, Stanislav K.'
'Rees, Nicholas H.'
'Merkoulov, Alexei A.'
'Dubberley, Stuart R.'
'Razuvaev, Alexei G.'
'Mountford, Philip'
'Nikonov, Georgii I.'

_publ_section_title
;
 Silyl Hydrides of Tantalum Supported by Cyclopentadienyl-imido Ligand
 Sets: Syntheses, X-ray, NMR, and DFT Studies
;
_journal_issue 22
_journal_name_full Organometallics
_journal_page_first 5968
_journal_paper_doi 10.1021/om800553y
_journal_volume 27
_journal_year 2008
_chemical_compound_source
;
?
;
_chemical_formula_moiety ' C17 H27 Cl2 N1 P1 Si1 Ta1 '
_chemical_formula_sum 'C17 H27 Cl2 N P Si Ta'
_chemical_formula_weight 556.31
_chemical_name_systematic
;                                                                               
 Ta(C5H5)(N-2,6-C6H3Me2)(SiCl2Me)(H)(PMe3)                                                                         
;
_space_group_IT_number 14
_symmetry_cell_setting monoclinic
_symmetry_space_group_name_Hall '-P 2yn'
_symmetry_space_group_name_H-M 'P 1 21/n 1'
_atom_sites_solution_hydrogens geom
_atom_sites_solution_primary direct
_audit_creation_date 03-07-07
_audit_creation_method CRYSTALS_ver_12-03-99
_cell_angle_alpha 90
_cell_angle_beta 106.379(1)
_cell_angle_gamma 90
_cell_formula_units_Z 4
_cell_length_a 11.3952(3)
_cell_length_b 14.8865(4)
_cell_length_c 13.2074(5)
_cell_measurement_reflns_used 4078
_cell_measurement_temperature 150
_cell_measurement_theta_max 27.485
_cell_measurement_theta_min 2.910
_cell_volume 2149.51(12)
_computing_cell_refinement
; 
 Denzo/Scalepack (Otwinowski & Minor, 1996) 
;
_computing_data_collection
; 
 COLLECT (Nonius BV, 1997) 
;
_computing_data_reduction
; 
 Denzo/Scalepack (Otwinowski & Minor, 1996) 
;
_computing_molecular_graphics
; 
 CAMERON (Watkin et al 1996) 
;
_computing_publication_material
; 
 CRYSTALS (Watkin et al 2001) 
;
_computing_structure_refinement
; 
 CRYSTALS (Watkin et al 2001) 
;
_computing_structure_solution
; 
 SIR92 (Altomare et al, 1994) 
;
_diffrn_ambient_temperature 150
_diffrn_measured_fraction_theta_full 0.994
_diffrn_measured_fraction_theta_max 0.964
_diffrn_measurement_device_type
; 
Nonius Kappa CCD 
;
_diffrn_measurement_method '\f & \w scans'
_diffrn_radiation_monochromator graphite
_diffrn_radiation_type 'Mo K\a'
_diffrn_radiation_wavelength 0.71073
_diffrn_reflns_av_R_equivalents 0.02
_diffrn_reflns_limit_h_max 14
_diffrn_reflns_limit_h_min -14
_diffrn_reflns_limit_k_max 19
_diffrn_reflns_limit_k_min -18
_diffrn_reflns_limit_l_max 17
_diffrn_reflns_limit_l_min -17
_diffrn_reflns_number 8483
_diffrn_reflns_theta_full 22.094
_diffrn_reflns_theta_max 27.531
_diffrn_reflns_theta_min 3.174
_diffrn_standards_decay_% 'not measured'
_diffrn_standards_interval_count 'not measured'
_diffrn_standards_interval_time 'not measured'
_diffrn_standards_number 'not measured'
_exptl_absorpt_coefficient_mu 5.491
_exptl_absorpt_correction_T_max 0.27
_exptl_absorpt_correction_T_min 0.14
_exptl_absorpt_correction_type multi-scan
_exptl_absorpt_process_details
; 
 Denzo/Scalepack (Otwinowski & Minor, 1996) 
;
_exptl_crystal_colour ' brown-red '
_exptl_crystal_density_diffrn 1.716
_exptl_crystal_density_method none
_exptl_crystal_description ' block '
_exptl_crystal_F_000 1088.000
_exptl_crystal_size_max 0.40
_exptl_crystal_size_mid 0.36
_exptl_crystal_size_min 0.24
_refine_diff_density_max 4.45
_refine_diff_density_min -2.45
_refine_ls_extinction_coef 155.6(212)
_refine_ls_extinction_method 'Larson 1970 Crystallographic Computing eq 22'
_refine_ls_goodness_of_fit_ref 1.1289
_refine_ls_hydrogen_treatment 'riding model'
_refine_ls_matrix_type full
_refine_ls_number_parameters 209
_refine_ls_number_reflns 2326
_refine_ls_number_restraints 60
_refine_ls_R_factor_all 0.0789
_refine_ls_R_factor_gt 0.0789
_refine_ls_shift/su_max 0.0087
_refine_ls_structure_factor_coef F
_refine_ls_weighting_details
;
Method = Prince modified Chebychev polynomial, (Watkin, 1994) 
 W = [weight] * [1-(deltaF/6*sigmaF)^2]^2 
 
 5.03 -4.14 1.73 1.13 -0.896 
;
_refine_ls_weighting_scheme calc
_refine_ls_wR_factor_all 0.0798
_refine_ls_wR_factor_gt 0.0798
_refine_ls_wR_factor_ref 0.0798
_reflns_limit_h_max 14
_reflns_limit_h_min -14
_reflns_limit_k_max 19
_reflns_limit_k_min 0
_reflns_limit_l_max 17
_reflns_limit_l_min 0
_reflns_number_gt 2326
_reflns_number_total 4781
_reflns_threshold_expression I>3.00u(I)
_cod_data_source_file om800553y_si_001.cif
_cod_data_source_block aam1b
_cod_depositor_comments
;
The following automatic conversions were performed:

'_symmetry_cell_setting' value 'Monoclinic' changed to 'monoclinic'
according to /home/saulius/struct/CIF-dictionaries/cif_core.dic
dictionary named 'cif_core.dic' version 2.4.1 from 2010-06-29.

Automatic conversion script
Id: cif_fix_values 1715 2011-07-08 13:25:40Z adriana 

The following automatic conversions were performed:

'_atom_sites_solution_primary' value 'direct methods' was changed to
'direct'.

'_atom_sites_solution_hydrogens' value 'geometric' was changed to
'geom'.

Automatic conversion script
Id: cif_fix_values 6452 2018-10-05 10:23:21Z andrius 
;
_cod_original_sg_symbol_H-M 'P 1 21/n 1 '
_cod_original_formula_sum ' C17 H27 Cl2 N1 P1 Si1 Ta1 '
_cod_database_code 4072053

loop_
_symmetry_equiv_pos_as_xyz
x,y,z
-x,-y,-z
-x+1/2,y+1/2,-z+1/2
x+1/2,-y+1/2,z+1/2

loop_
_atom_site_label
_atom_site_type_symbol
_atom_site_fract_x
_atom_site_fract_y
_atom_site_fract_z
_atom_site_U_iso_or_equiv
_atom_site_occupancy
_atom_site_adp_type
Ta1 Ta 0.66833(9) 0.28878(6) 0.83919(6) 0.0452 1.0000 Uani
P1 P 0.7197(4) 0.3952(3) 0.9960(4) 0.0370 1.0000 Uani
Si1 Si 0.7377(5) 0.3000(4) 0.6706(4) 0.0531 1.0000 Uani
Cl1 Cl 0.6236(5) 0.2313(5) 0.5391(4) 0.0716 1.0000 Uani
Cl2 Cl 0.9066(6) 0.2342(5) 0.6904(7) 0.0879 1.0000 Uani
N1 N 0.5211(13) 0.3404(9) 0.7887(9) 0.0304 1.0000 Uani
C1 C 0.763(2) 0.1824(12) 0.9796(13) 0.0457 1.0000 Uani
C2 C 0.6428(19) 0.1642(12) 0.9483(13) 0.0456 1.0000 Uani
C3 C 0.609(2) 0.1264(13) 0.8447(13) 0.0454 1.0000 Uani
C4 C 0.7203(19) 0.1279(13) 0.8178(13) 0.0453 1.0000 Uani
C5 C 0.821(2) 0.1639(13) 0.9033(12) 0.0456 1.0000 Uani
C6 C 0.4019(16) 0.3747(13) 0.7581(13) 0.0375 1.0000 Uani
C7 C 0.310(2) 0.3319(15) 0.7915(17) 0.0543 1.0000 Uani
C8 C 0.192(3) 0.368(3) 0.759(2) 0.0848 1.0000 Uani
C9 C 0.166(2) 0.444(2) 0.696(3) 0.0797 1.0000 Uani
C10 C 0.2576(19) 0.4848(16) 0.6647(18) 0.0553 1.0000 Uani
C11 C 0.3780(17) 0.4521(12) 0.6953(15) 0.0392 1.0000 Uani
C12 C 0.335(3) 0.2516(19) 0.856(2) 0.0765 1.0000 Uani
C13 C 0.474(2) 0.4985(14) 0.6560(17) 0.0544 1.0000 Uani
C14 C 0.671(2) 0.5119(15) 0.957(2) 0.0688 1.0000 Uani
C15 C 0.6430(18) 0.3698(16) 1.0943(14) 0.0494 1.0000 Uani
C16 C 0.877(2) 0.4080(19) 1.077(2) 0.0754 1.0000 Uani
C17 C 0.764(3) 0.4094(18) 0.615(3) 0.0961 1.0000 Uani
H11 H 0.806 0.2068 1.0510 0.0727 1.0000 Uiso
H21 H 0.5851 0.1761 0.9915 0.0726 1.0000 Uiso
H31 H 0.527 0.1042 0.8022 0.0722 1.0000 Uiso
H41 H 0.7290 0.1072 0.7483 0.0722 1.0000 Uiso
H51 H 0.909 0.1726 0.9069 0.0726 1.0000 Uiso
H81 H 0.124 0.339 0.782 0.1044 1.0000 Uiso
H91 H 0.081 0.468 0.673 0.0938 1.0000 Uiso
H101 H 0.2387 0.5391 0.6183 0.0649 1.0000 Uiso
H121 H 0.424 0.2363 0.871 0.1054 1.0000 Uiso
H122 H 0.314 0.2622 0.923 0.1054 1.0000 Uiso
H123 H 0.285 0.2008 0.817 0.1054 1.0000 Uiso
H131 H 0.437 0.5518 0.6124 0.0644 1.0000 Uiso
H132 H 0.542 0.5186 0.7177 0.0644 1.0000 Uiso
H133 H 0.506 0.4557 0.6122 0.0644 1.0000 Uiso
H141 H 0.709 0.5323 0.901 0.0824 1.0000 Uiso
H142 H 0.697 0.5525 1.019 0.0824 1.0000 Uiso
H143 H 0.580 0.5135 0.928 0.0824 1.0000 Uiso
H151 H 0.6647 0.3074 1.1210 0.0658 1.0000 Uiso
H152 H 0.6694 0.4133 1.1541 0.0658 1.0000 Uiso
H153 H 0.5525 0.3743 1.0625 0.0658 1.0000 Uiso
H161 H 0.911 0.3474 1.102 0.0876 1.0000 Uiso
H162 H 0.880 0.4471 1.139 0.0876 1.0000 Uiso
H163 H 0.927 0.4359 1.034 0.0876 1.0000 Uiso
H171 H 0.790 0.3999 0.550 0.1353 1.0000 Uiso
H172 H 0.829 0.4426 0.669 0.1353 1.0000 Uiso
H173 H 0.686 0.4454 0.598 0.1353 1.0000 Uiso

loop_
_atom_site_aniso_label
_atom_site_aniso_U_11
_atom_site_aniso_U_22
_atom_site_aniso_U_33
_atom_site_aniso_U_23
_atom_site_aniso_U_13
_atom_site_aniso_U_12
Ta1 0.0661(6) 0.0419(4) 0.0247(3) -0.0015(4) 0.0082(3) 0.0328(5)
P1 0.038(3) 0.037(3) 0.038(2) -0.0013(19) 0.013(2) 0.007(2)
Si1 0.047(3) 0.064(4) 0.052(3) -0.021(3) 0.020(2) -0.013(3)
Cl1 0.050(3) 0.126(6) 0.042(2) -0.028(3) 0.019(2) -0.032(3)
Cl2 0.055(4) 0.104(6) 0.112(5) -0.032(4) 0.035(4) -0.000(4)
N1 0.039(9) 0.034(8) 0.023(6) 0.002(5) 0.018(6) 0.002(6)
C1 0.0664(9) 0.0421(8) 0.0255(7) -0.0013(8) 0.0079(7) 0.0327(8)
C2 0.0663(9) 0.0421(8) 0.0255(7) -0.0013(8) 0.0080(7) 0.0327(8)
C3 0.0660(9) 0.0419(8) 0.0253(7) -0.0016(8) 0.0082(7) 0.0329(8)
C4 0.0660(9) 0.0420(8) 0.0252(7) -0.0017(8) 0.0083(7) 0.0329(8)
C5 0.0662(9) 0.0421(8) 0.0254(7) -0.0015(8) 0.0080(7) 0.0328(8)
C6 0.03(1) 0.05(1) 0.039(9) -0.016(8) 0.022(8) -0.008(8)
C7 0.055(15) 0.063(14) 0.053(12) -0.022(11) 0.029(11) -0.017(11)
C8 0.053(18) 0.14(3) 0.073(17) -0.056(19) 0.030(14) -0.050(18)
C9 0.036(14) 0.11(2) 0.10(2) -0.074(19) 0.030(14) -0.010(15)
C10 0.042(13) 0.053(13) 0.065(13) -0.03(1) 0.00(1) 0.01(1)
C11 0.038(11) 0.04(1) 0.05(1) -0.009(8) 0.016(8) 0.003(8)
C12 0.077(18) 0.097(19) 0.069(15) -0.007(14) 0.043(14) -0.045(14)
C13 0.064(15) 0.034(11) 0.063(13) 0.013(9) 0.013(11) 0.00(1)
C14 0.064(15) 0.039(12) 0.101(19) 0.004(12) 0.019(14) 0.010(11)
C15 0.045(12) 0.073(14) 0.04(1) -0.008(9) 0.029(9) 0.01(1)
C16 0.044(14) 0.086(19) 0.089(19) -0.028(15) 0.006(12) 0.004(12)
C17 0.09(2) 0.064(17) 0.15(3) 0.063(18) 0.06(2) 0.016(15)

loop_
_atom_type_symbol
_atom_type_scat_dispersion_real
_atom_type_scat_dispersion_imag
_atom_type_scat_Cromer_Mann_a1
_atom_type_scat_Cromer_Mann_b1
_atom_type_scat_Cromer_Mann_a2
_atom_type_scat_Cromer_Mann_b2
_atom_type_scat_Cromer_Mann_a3
_atom_type_scat_Cromer_Mann_b3
_atom_type_scat_Cromer_Mann_a4
_atom_type_scat_Cromer_Mann_b4
_atom_type_scat_Cromer_Mann_c
_atom_type_scat_source
'C   ' 0.0033 0.0016 2.3100 20.8439 1.0200 10.2075 1.5886 0.5687 0.8650 51.6512 0.2156 International_Tables_Vol_IV_Table_2.2B
'H   ' 0.0000 0.0000 0.4930 10.5109 0.3229 26.1257 0.1402 3.1424 0.0408 57.7998 0.0030 International_Tables_Vol_IV_Table_2.2B
'N   ' 0.0061 0.0033 12.2126 0.0057 3.1322 9.8933 2.0125 28.9975 1.1663 0.5826 -11.5290 International_Tables_Vol_IV_Table_2.2B
'Si  ' 0.0817 0.0704 6.2915 2.4386 3.0353 32.3337 1.9891 0.6785 1.5410 81.6937 1.1407 International_Tables_Vol_IV_Table_2.2B
'P   ' 0.1023 0.0942 6.4345 1.9067 4.1791 27.1570 1.7800 0.5260 1.4908 68.1645 1.1149 International_Tables_Vol_IV_Table_2.2B
'Cl  ' 0.1484 0.1585 11.4604 0.0104 7.1964 1.1662 6.2556 18.5194 1.6455 47.7784 -9.5574 International_Tables_Vol_IV_Table_2.2B
'Ta  ' -0.7052 6.5227 29.2024 1.7733 15.2293 9.3705 14.5135 0.2960 4.7649 63.3644 9.2435 International_Tables_Vol_IV_Table_2.2B

loop_
_geom_angle_atom_site_label_1
_geom_angle_atom_site_label_2
_geom_angle_atom_site_label_3
_geom_angle
_geom_angle_publ_flag
P1 Ta1 Si1 127.54(18) yes
P1 Ta1 N1 90.7(4) yes
Si1 Ta1 N1 97.7(4) yes
P1 Ta1 C1 80.5(4) yes
Si1 Ta1 C1 121.3(5) yes
N1 Ta1 C1 136.6(6) yes
P1 Ta1 C2 91.8(4) yes
Si1 Ta1 C2 133.2(4) yes
N1 Ta1 C2 107.1(6) yes
C1 Ta1 C2 32.1(7) yes
Ta1 P1 C14 112.0(9) yes
Ta1 P1 C15 114.2(7) yes
C14 P1 C15 103.3(12) yes
Ta1 P1 C16 120.4(8) yes
C14 P1 C16 103.6(13) yes
C15 P1 C16 101.3(12) yes
Ta1 Si1 Cl1 114.3(3) yes
Ta1 Si1 Cl2 110.8(3) yes
Cl1 Si1 Cl2 101.9(4) yes
Ta1 Si1 C17 121.6(11) yes
Cl1 Si1 C17 103.4(12) yes
Cl2 Si1 C17 102.6(10) yes
Ta1 N1 C6 173.2(12) yes
Ta1 C1 C2 72.7(10) yes
Ta1 C1 C5 77.0(10) yes
C2 C1 C5 113.1(17) yes
Ta1 C2 C1 75.2(12) yes
Ta1 C2 C3 77.1(11) yes
C1 C2 C3 110.6(17) yes
C2 C3 C4 102.3(18) yes
C3 C4 C5 112.2(15) yes
C1 C5 C4 101.7(18) yes
N1 C6 C7 119.8(18) yes
N1 C6 C11 118.8(15) yes
C7 C6 C11 121.4(19) yes
C6 C7 C8 117.9(24) yes
C6 C7 C12 120.9(22) yes
C8 C7 C12 121.2(24) yes
C7 C8 C9 121.5(24) yes
C8 C9 C10 119.7(25) yes
C9 C10 C11 121.6(25) yes
C6 C11 C10 117.9(18) yes
C6 C11 C13 122.9(16) yes
C10 C11 C13 119.2(19) yes

loop_
_geom_bond_atom_site_label_1
_geom_bond_atom_site_label_2
_geom_bond_distance
_geom_bond_publ_flag
Ta1 P1 2.542(5) yes
Ta1 Si1 2.570(6) yes
Ta1 N1 1.794(14) yes
Ta1 C1 2.447(17) yes
Ta1 C2 2.42(2) yes
P1 C14 1.85(2) yes
P1 C15 1.797(18) yes
P1 C16 1.82(2) yes
Si1 Cl1 2.116(7) yes
Si1 Cl2 2.109(9) yes
Si1 C17 1.84(2) yes
N1 C6 1.40(2) yes
C1 C2 1.35(3) yes
C1 C5 1.38(3) yes
C2 C3 1.43(2) yes
C3 C4 1.41(3) yes
C4 C5 1.47(3) yes
C6 C7 1.40(3) yes
C6 C11 1.40(3) yes
C7 C8 1.40(4) yes
C7 C12 1.45(3) yes
C8 C9 1.38(4) yes
C9 C10 1.37(4) yes
C10 C11 1.40(3) yes
C11 C13 1.50(3) yes
